data_2238475
loop_
_publ_author_name
'Karthikeyan, V.'
'Ramkumar, V.'
'Karunakaran, R. Joel'

_publ_section_title
;
 Ethyl
 2-amino-4-(4-methyl-1,3-thiazol-5-yl)-5-oxo-4<i>H</i>,5<i>H</i>-pyrano[3,2-<i>c</i>]chromene-3-carboxylate
;
_journal_coeditor_code BX2447
_journal_issue 9
_journal_name_full 'Acta Crystallographica Section E'
_journal_page_first o1411
_journal_page_last o1412
_journal_paper_doi 10.1107/S1600536813021703
_journal_volume 69
_journal_year 2013
_chemical_formula_iupac 'C19 H16 N2 O5 S'
_chemical_formula_moiety 'C19 H16 N2 O5 S'
_chemical_formula_sum 'C19 H16 N2 O5 S'
_chemical_formula_weight 384.41
_chemical_name_systematic
'Ethyl 2-amino-4-(4-methyl-1,3-thiazol-5-yl)-5-oxo-4<i>H</i>,5<i>H</i>-pyrano[3,2-<i>c</i>]chromene-3-carboxylate'
_space_group_crystal_system monoclinic
_space_group_IT_number 14
_space_group_name_Hall '-P 2yn'
_space_group_name_H-M_alt 'P 1 21/n 1'
_symmetry_space_group_name_Hall '-P 2yn'
_symmetry_space_group_name_H-M 'P 1 21/n 1'
_atom_sites_solution_hydrogens geom
_audit_creation_method SHELXL-2013
_cell_angle_alpha 90
_cell_angle_beta 98.873(2)
_cell_angle_gamma 90
_cell_formula_units_Z 8
_cell_length_a 15.6232(10)
_cell_length_b 15.0696(9)
_cell_length_c 15.9063(11)
_cell_measurement_reflns_used 3286
_cell_measurement_temperature 298(2)
_cell_measurement_theta_max 21.41
_cell_measurement_theta_min 2.40
_cell_volume 3700.1(4)
_computing_cell_refinement 'SAINT-Plus (Bruker, 2004)'
_computing_data_collection 'APEX2 (Bruker, 2004)'
_computing_data_reduction 'SAINT-Plus (Bruker, 2004)'
_computing_molecular_graphics 'ORTEP-3 for Windows (Farrugia, 2012)'
_computing_publication_material 'SHELXL97 (Sheldrick, 2008)'
_computing_structure_refinement 'SHELXL97 (Sheldrick, 2008)'
_computing_structure_solution 'SHELXS97 (Sheldrick, 2008)'
_diffrn_ambient_temperature 298(2)
_diffrn_measured_fraction_theta_full 0.941
_diffrn_measured_fraction_theta_max 0.941
_diffrn_measurement_device_type 'Bruker APEXII CCD area-detector'
_diffrn_measurement_method 'phi and omega scans'
_diffrn_radiation_type MoK\a
_diffrn_radiation_wavelength 0.71073
_diffrn_reflns_av_R_equivalents 0.0419
_diffrn_reflns_limit_h_max 18
_diffrn_reflns_limit_h_min -13
_diffrn_reflns_limit_k_max 14
_diffrn_reflns_limit_k_min -16
_diffrn_reflns_limit_l_max 18
_diffrn_reflns_limit_l_min -18
_diffrn_reflns_number 18921
_diffrn_reflns_theta_full 25.000
_diffrn_reflns_theta_max 25.000
_diffrn_reflns_theta_min 1.872
_exptl_absorpt_coefficient_mu 0.208
_exptl_absorpt_correction_T_max 0.9695
_exptl_absorpt_correction_T_min 0.9307
_exptl_absorpt_correction_type multi-scan
_exptl_absorpt_process_details '(SADABS; Bruker, 2004)'
_exptl_crystal_colour yellow
_exptl_crystal_density_diffrn 1.380
_exptl_crystal_description Rectangular
_exptl_crystal_F_000 1600
_exptl_crystal_size_max 0.350
_exptl_crystal_size_mid 0.250
_exptl_crystal_size_min 0.150
_refine_diff_density_max 0.200
_refine_diff_density_min -0.287
_refine_ls_extinction_method none
_refine_ls_goodness_of_fit_ref 1.033
_refine_ls_hydrogen_treatment constr
_refine_ls_matrix_type full
_refine_ls_number_parameters 491
_refine_ls_number_reflns 6130
_refine_ls_number_restraints 0
_refine_ls_restrained_S_all 1.033
_refine_ls_R_factor_all 0.1058
_refine_ls_R_factor_gt 0.0481
_refine_ls_shift/su_max 0.003
_refine_ls_shift/su_mean 0.000
_refine_ls_structure_factor_coef Fsqd
_refine_ls_weighting_details
;
 w=1/[\s^2^(Fo^2^)+(0.0714P)^2^]
 where P=(Fo^2^+2Fc^2^)/3
;
_refine_ls_weighting_scheme calc
_refine_ls_wR_factor_gt 0.1137
_refine_ls_wR_factor_ref 0.1445
_reflns_number_gt 3527
_reflns_number_total 6130
_reflns_threshold_expression I>2\s(I)
_cod_data_source_file bx2447.cif
_cod_data_source_block I
_cod_database_code 2238475
_cod_database_fobs_code 2238475
_shelx_space_group_comment
;
The symmetry employed for this shelxl refinement is uniquely defined
by the following loop, which should always be used as a source of
symmetry information in preference to the above space-group names.
They are only intended as comments.
;
_shelx_estimated_absorpt_t_min 0.931
_shelx_estimated_absorpt_t_max 0.969
_shelxl_version_number 20.13

loop_
_space_group_symop_operation_xyz
'x, y, z'
'-x+1/2, y+1/2, -z+1/2'
'-x, -y, -z'
'x-1/2, -y-1/2, z-1/2'

loop_
_atom_site_type_symbol
_atom_site_label
_atom_site_fract_x
_atom_site_fract_y
_atom_site_fract_z
_atom_site_U_iso_or_equiv
_atom_site_adp_type
_atom_site_calc_flag
_atom_site_occupancy
C C1 0.3585(2) 0.4642(2) 0.70875(18) 0.0433(8) Uani d 1
H H1 0.3209 0.4686 0.7485 0.052 Uiso calc 1
C C2 0.3845(2) 0.5395(2) 0.67213(19) 0.0500(9) Uani d 1
H H2 0.3639 0.5946 0.6862 0.060 Uiso calc 1
C C3 0.4417(2) 0.5334(2) 0.61380(19) 0.0510(9) Uani d 1
H H3 0.4599 0.5847 0.5894 0.061 Uiso calc 1
C C4 0.4715(2) 0.4524(2) 0.59173(18) 0.0483(9) Uani d 1
H H4 0.5098 0.4484 0.5526 0.058 Uiso calc 1
C C5 0.44379(18) 0.3771(2) 0.62839(17) 0.0360(7) Uani d 1
C C6 0.38746(18) 0.38107(19) 0.68747(16) 0.0332(7) Uani d 1
C C7 0.45393(19) 0.2176(2) 0.63881(17) 0.0380(7) Uani d 1
C C8 0.39486(18) 0.22000(19) 0.69980(16) 0.0334(7) Uani d 1
C C9 0.36581(18) 0.2982(2) 0.72308(16) 0.0343(7) Uani d 1
C C10 0.37038(19) 0.13370(18) 0.73763(17) 0.0357(7) Uani d 1
H H10 0.4235 0.0987 0.7523 0.043 Uiso calc 1
C C11 0.33538(19) 0.15276(19) 0.81953(17) 0.0357(7) Uani d 1
C C12 0.30737(19) 0.2347(2) 0.83743(17) 0.0374(7) Uani d 1
C C13 0.30880(19) 0.08051(18) 0.67326(17) 0.0359(7) Uani d 1
C C14 0.3214(2) -0.0002(2) 0.63837(19) 0.0453(8) Uani d 1
C C15 0.1869(3) 0.0224(2) 0.5769(2) 0.0572(10) Uani d 1
H H15 0.1343 0.0116 0.5422 0.069 Uiso calc 1
C C16 0.3354(2) 0.0848(2) 0.88338(19) 0.0449(8) Uani d 1
C C17 0.3666(4) -0.0665(3) 0.9178(2) 0.1105(19) Uani d 1
H H17A 0.4128 -0.0588 0.9656 0.133 Uiso calc 1
H H17B 0.3120 -0.0676 0.9397 0.133 Uiso calc 1
C C18 0.3781(3) -0.1472(3) 0.8767(3) 0.1049(16) Uani d 1
H H18A 0.3376 -0.1507 0.8248 0.157 Uiso calc 1
H H18B 0.3684 -0.1957 0.9132 0.157 Uiso calc 1
H H18C 0.4361 -0.1503 0.8639 0.157 Uiso calc 1
C C19 0.4028(3) -0.0539(2) 0.6518(2) 0.0752(12) Uani d 1
H H19A 0.4459 -0.0238 0.6912 0.113 Uiso calc 1
H H19B 0.4235 -0.0613 0.5985 0.113 Uiso calc 1
H H19C 0.3912 -0.1110 0.6743 0.113 Uiso calc 1
C C1A 0.3840(2) 0.7211(2) 0.20315(18) 0.0483(9) Uani d 1
H H1A 0.3506 0.7324 0.2456 0.058 Uiso calc 1
C C2A 0.4120(2) 0.7901(2) 0.1583(2) 0.0562(9) Uani d 1
H H2A 0.3975 0.8481 0.1703 0.067 Uiso calc 1
C C3A 0.4616(2) 0.7739(3) 0.0952(2) 0.0599(10) Uani d 1
H H3A 0.4804 0.8212 0.0653 0.072 Uiso calc 1
C C4A 0.4834(2) 0.6890(3) 0.07611(19) 0.0579(10) Uani d 1
H H4A 0.5165 0.6783 0.0333 0.069 Uiso calc 1
C C5A 0.4555(2) 0.6196(2) 0.12157(18) 0.0450(8) Uani d 1
C C6A 0.40567(19) 0.6337(2) 0.18521(17) 0.0395(8) Uani d 1
C C7A 0.4552(2) 0.4608(2) 0.14276(19) 0.0480(9) Uani d 1
C C8A 0.40041(19) 0.4741(2) 0.20780(17) 0.0392(8) Uani d 1
C C9A 0.37984(19) 0.5566(2) 0.22772(17) 0.0392(8) Uani d 1
C C10A 0.3687(2) 0.39270(19) 0.24977(18) 0.0415(8) Uani d 1
H H10A 0.4182 0.3532 0.2665 0.050 Uiso calc 1
C C11A 0.33376(19) 0.4208(2) 0.32967(17) 0.0382(8) Uani d 1
C C12A 0.3164(2) 0.5074(2) 0.34506(18) 0.0413(8) Uani d 1
C C13A 0.30238(19) 0.34343(19) 0.18653(18) 0.0394(8) Uani d 1
C C14A 0.1765(2) 0.2990(2) 0.08913(18) 0.0489(9) Uani d 1
H H14A 0.1233 0.2933 0.0542 0.059 Uiso calc 1
C C15A 0.3095(2) 0.2642(2) 0.14837(19) 0.0449(8) Uani d 1
C C16A 0.3177(2) 0.3561(2) 0.3915(2) 0.0472(8) Uani d 1
C C17A 0.3257(3) 0.2039(2) 0.4303(2) 0.0780(13) Uani d 1
H H17C 0.2641 0.1987 0.4319 0.094 Uiso calc 1
H H17D 0.3546 0.2182 0.4871 0.094 Uiso calc 1
C C18A 0.3591(4) 0.1201(3) 0.4024(3) 0.132(2) Uani d 1
H H18D 0.3315 0.1071 0.3455 0.198 Uiso calc 1
H H18E 0.3471 0.0733 0.4399 0.198 Uiso calc 1
H H18F 0.4205 0.1248 0.4034 0.198 Uiso calc 1
C C19A 0.3861(2) 0.2038(2) 0.1600(2) 0.0764(12) Uani d 1
H H20X 0.4044 0.1934 0.1059 0.115 Uiso calc 1
H H19X 0.3706 0.1484 0.1834 0.115 Uiso calc 1
H H21X 0.4325 0.2307 0.1981 0.115 Uiso calc 1
N N1 0.27345(17) 0.26186(17) 0.90444(15) 0.0552(8) Uani d 1
H H1B 0.2668 0.2250 0.9442 0.066 Uiso calc 1
H H1C 0.2581 0.3164 0.9082 0.066 Uiso calc 1
N N2 0.2506(2) -0.03345(19) 0.58422(16) 0.0541(7) Uani d 1
N N1A 0.28373(18) 0.54145(17) 0.40989(15) 0.0577(8) Uani d 1
H H1A1 0.2706 0.5073 0.4493 0.069 Uiso calc 1
H H1A2 0.2756 0.5978 0.4126 0.069 Uiso calc 1
N N2A 0.23690(18) 0.23858(17) 0.09262(15) 0.0473(7) Uani d 1
O O1 0.47619(13) 0.29715(14) 0.60465(11) 0.0430(5) Uani d 1
O O2 0.48555(14) 0.15115(14) 0.61402(13) 0.0505(6) Uani d 1
O O3 0.31266(13) 0.30626(12) 0.78376(12) 0.0434(5) Uani d 1
O O4 0.31017(17) 0.09227(14) 0.95117(14) 0.0642(7) Uani d 1
O O5 0.36704(17) 0.00778(15) 0.85867(13) 0.0666(7) Uani d 1
O O1A 0.47929(14) 0.53504(16) 0.10116(12) 0.0537(6) Uani d 1
O O2A 0.48122(15) 0.39022(17) 0.12158(15) 0.0656(7) Uani d 1
O O3A 0.33117(14) 0.57478(12) 0.29067(12) 0.0453(6) Uani d 1
O O4A 0.28704(17) 0.36983(14) 0.45668(14) 0.0619(7) Uani d 1
O O5A 0.34104(15) 0.27344(14) 0.37173(13) 0.0590(6) Uani d 1
S S1 0.20650(6) 0.11782(6) 0.63551(5) 0.0507(3) Uani d 1
S S1A 0.20197(5) 0.38856(5) 0.15289(5) 0.0484(3) Uani d 1

loop_
_atom_site_aniso_label
_atom_site_aniso_U_11
_atom_site_aniso_U_22
_atom_site_aniso_U_33
_atom_site_aniso_U_12
_atom_site_aniso_U_13
_atom_site_aniso_U_23
C1 0.049(2) 0.042(2) 0.0415(18) -0.0003(16) 0.0142(15) 0.0060(16)
C2 0.060(2) 0.037(2) 0.053(2) -0.0018(17) 0.0116(18) 0.0078(16)
C3 0.064(2) 0.044(2) 0.0453(19) -0.0088(18) 0.0071(17) 0.0127(16)
C4 0.057(2) 0.054(2) 0.0367(18) -0.0094(19) 0.0154(16) 0.0099(16)
C5 0.0385(18) 0.038(2) 0.0321(16) -0.0052(15) 0.0058(14) 0.0017(14)
C6 0.0364(17) 0.0336(19) 0.0297(15) -0.0022(15) 0.0054(13) 0.0035(13)
C7 0.0371(18) 0.042(2) 0.0356(17) -0.0046(16) 0.0073(14) -0.0029(15)
C8 0.0348(18) 0.0332(19) 0.0331(16) -0.0007(14) 0.0086(14) -0.0013(13)
C9 0.0341(18) 0.042(2) 0.0287(15) -0.0054(15) 0.0091(13) 0.0040(14)
C10 0.0395(18) 0.0319(18) 0.0375(16) -0.0021(14) 0.0117(14) 0.0029(13)
C11 0.0462(19) 0.0272(19) 0.0343(16) -0.0032(15) 0.0087(14) 0.0055(13)
C12 0.0440(19) 0.036(2) 0.0338(16) -0.0011(15) 0.0126(14) 0.0060(14)
C13 0.0435(19) 0.0272(18) 0.0389(17) -0.0025(14) 0.0122(14) 0.0020(13)
C14 0.054(2) 0.040(2) 0.0455(19) -0.0012(17) 0.0175(17) -0.0026(15)
C15 0.064(3) 0.059(3) 0.047(2) -0.018(2) 0.0033(18) -0.0006(17)
C16 0.062(2) 0.033(2) 0.0415(19) -0.0010(17) 0.0118(17) -0.0003(16)
C17 0.229(6) 0.041(3) 0.066(3) 0.024(3) 0.037(3) 0.024(2)
C18 0.152(5) 0.048(3) 0.103(3) 0.003(3) -0.018(3) 0.014(2)
C19 0.078(3) 0.054(3) 0.097(3) 0.011(2) 0.024(2) -0.020(2)
C1A 0.055(2) 0.048(2) 0.0406(18) -0.0030(18) 0.0042(16) 0.0028(16)
C2A 0.060(2) 0.052(2) 0.053(2) -0.0077(19) -0.0011(19) 0.0086(18)
C3A 0.066(3) 0.064(3) 0.045(2) -0.020(2) -0.0038(19) 0.0170(19)
C4A 0.059(2) 0.080(3) 0.0356(18) -0.016(2) 0.0104(16) 0.0028(19)
C5A 0.044(2) 0.055(2) 0.0348(17) -0.0073(18) 0.0022(15) -0.0017(16)
C6A 0.0421(19) 0.047(2) 0.0291(16) -0.0042(16) 0.0041(14) 0.0013(14)
C7A 0.045(2) 0.057(3) 0.0427(19) -0.0045(19) 0.0114(16) -0.0123(18)
C8A 0.0362(19) 0.044(2) 0.0379(17) -0.0043(15) 0.0094(14) -0.0087(15)
C9A 0.0403(19) 0.045(2) 0.0329(17) -0.0008(16) 0.0064(14) -0.0064(15)
C10A 0.0434(19) 0.038(2) 0.0440(18) 0.0058(16) 0.0110(15) -0.0054(15)
C11A 0.045(2) 0.031(2) 0.0392(17) -0.0036(15) 0.0090(15) -0.0037(14)
C12A 0.048(2) 0.041(2) 0.0375(18) -0.0030(16) 0.0149(15) 0.0013(15)
C13A 0.042(2) 0.0343(19) 0.0441(18) 0.0028(15) 0.0128(15) -0.0048(15)
C14A 0.052(2) 0.053(2) 0.0424(19) -0.0091(19) 0.0088(16) -0.0053(16)
C15A 0.047(2) 0.039(2) 0.0494(19) 0.0021(17) 0.0112(17) -0.0092(16)
C16A 0.056(2) 0.037(2) 0.048(2) -0.0064(17) 0.0073(17) -0.0043(16)
C17A 0.114(4) 0.051(3) 0.060(2) -0.009(2) -0.014(2) 0.015(2)
C18A 0.224(7) 0.041(3) 0.134(4) 0.026(3) 0.038(4) 0.008(3)
C19A 0.070(3) 0.059(3) 0.097(3) 0.019(2) 0.002(2) -0.029(2)
N1 0.088(2) 0.0408(17) 0.0458(16) 0.0083(15) 0.0388(16) 0.0078(13)
N2 0.066(2) 0.0483(19) 0.0489(17) -0.0119(17) 0.0105(15) -0.0081(14)
N1A 0.090(2) 0.0409(17) 0.0509(17) 0.0079(15) 0.0370(16) 0.0016(13)
N2A 0.0552(19) 0.0448(18) 0.0449(16) -0.0033(15) 0.0168(14) -0.0096(13)
O1 0.0501(14) 0.0427(14) 0.0400(12) -0.0067(11) 0.0194(10) 0.0034(10)
O2 0.0545(15) 0.0446(15) 0.0574(14) 0.0001(12) 0.0247(12) -0.0051(11)
O3 0.0574(14) 0.0333(12) 0.0454(12) 0.0046(10) 0.0272(11) 0.0093(10)
O4 0.110(2) 0.0454(14) 0.0434(13) -0.0031(14) 0.0307(14) 0.0088(11)
O5 0.114(2) 0.0379(15) 0.0519(14) 0.0119(14) 0.0255(14) 0.0121(11)
O1A 0.0576(15) 0.0633(17) 0.0442(13) -0.0056(13) 0.0208(11) -0.0059(12)
O2A 0.0713(18) 0.0610(17) 0.0717(16) 0.0015(14) 0.0345(14) -0.0232(13)
O3A 0.0601(15) 0.0358(13) 0.0453(12) 0.0057(11) 0.0251(11) 0.0003(10)
O4A 0.0930(19) 0.0478(15) 0.0487(14) -0.0059(13) 0.0231(13) 0.0018(11)
O5A 0.0852(19) 0.0352(15) 0.0562(14) 0.0033(13) 0.0094(13) 0.0022(11)
S1 0.0503(6) 0.0434(6) 0.0562(5) -0.0018(4) 0.0015(4) 0.0026(4)
S1A 0.0482(5) 0.0384(5) 0.0594(5) 0.0043(4) 0.0107(4) -0.0031(4)

loop_
_atom_type_symbol
_atom_type_description
_atom_type_scat_dispersion_real
_atom_type_scat_dispersion_imag
_atom_type_scat_source
C C 0.0033 0.0016 'International Tables Vol C Tables 4.2.6.8 and 6.1.1.4'
H H 0.0000 0.0000 'International Tables Vol C Tables 4.2.6.8 and 6.1.1.4'
N N 0.0061 0.0033 'International Tables Vol C Tables 4.2.6.8 and 6.1.1.4'
O O 0.0106 0.0060 'International Tables Vol C Tables 4.2.6.8 and 6.1.1.4'
S S 0.1246 0.1234 'International Tables Vol C Tables 4.2.6.8 and 6.1.1.4'

loop_
_geom_angle_atom_site_label_1
_geom_angle_atom_site_label_2
_geom_angle_atom_site_label_3
_geom_angle
C2 C1 C6 121.0(3)
C2 C1 H1 119.5
C6 C1 H1 119.5
C1 C2 C3 119.7(3)
C1 C2 H2 120.2
C3 C2 H2 120.2
C4 C3 C2 120.6(3)
C4 C3 H3 119.7
C2 C3 H3 119.7
C3 C4 C5 118.9(3)
C3 C4 H4 120.5
C5 C4 H4 120.5
C4 C5 O1 116.8(3)
C4 C5 C6 121.8(3)
O1 C5 C6 121.4(3)
C5 C6 C1 117.9(3)
C5 C6 C9 116.4(3)
C1 C6 C9 125.7(3)
O2 C7 O1 116.7(3)
O2 C7 C8 125.3(3)
O1 C7 C8 118.0(3)
C9 C8 C7 119.3(3)
C9 C8 C10 122.2(2)
C7 C8 C10 118.4(3)
C8 C9 O3 122.8(2)
C8 C9 C6 123.2(2)
O3 C9 C6 114.0(2)
C8 C10 C11 109.1(2)
C8 C10 C13 111.1(2)
C11 C10 C13 113.8(2)
C8 C10 H10 107.5
C11 C10 H10 107.5
C13 C10 H10 107.5
C12 C11 C16 117.6(3)
C12 C11 C10 121.6(2)
C16 C11 C10 120.7(3)
N1 C12 C11 129.2(3)
N1 C12 O3 108.9(3)
C11 C12 O3 121.9(2)
C14 C13 C10 128.9(3)
C14 C13 S1 109.6(2)
C10 C13 S1 121.5(2)
C13 C14 N2 115.1(3)
C13 C14 C19 126.7(3)
N2 C14 C19 118.2(3)
N2 C15 S1 115.2(3)
N2 C15 H15 122.4
S1 C15 H15 122.4
O4 C16 O5 121.7(3)
O4 C16 C11 126.7(3)
O5 C16 C11 111.5(3)
C18 C17 O5 110.4(3)
C18 C17 H17A 109.6
O5 C17 H17A 109.6
C18 C17 H17B 109.6
O5 C17 H17B 109.6
H17A C17 H17B 108.1
C17 C18 H18A 109.5
C17 C18 H18B 109.5
H18A C18 H18B 109.5
C17 C18 H18C 109.5
H18A C18 H18C 109.5
H18B C18 H18C 109.5
C14 C19 H19A 109.5
C14 C19 H19B 109.5
H19A C19 H19B 109.5
C14 C19 H19C 109.5
H19A C19 H19C 109.5
H19B C19 H19C 109.5
C2A C1A C6A 120.0(3)
C2A C1A H1A 120.0
C6A C1A H1A 120.0
C1A C2A C3A 120.2(3)
C1A C2A H2A 119.9
C3A C2A H2A 119.9
C4A C3A C2A 121.0(3)
C4A C3A H3A 119.5
C2A C3A H3A 119.5
C3A C4A C5A 118.8(3)
C3A C4A H4A 120.6
C5A C4A H4A 120.6
O1A C5A C4A 117.2(3)
O1A C5A C6A 121.1(3)
C4A C5A C6A 121.7(3)
C5A C6A C1A 118.3(3)
C5A C6A C9A 116.8(3)
C1A C6A C9A 124.9(3)
O2A C7A O1A 116.9(3)
O2A C7A C8A 125.5(3)
O1A C7A C8A 117.6(3)
C9A C8A C7A 119.1(3)
C9A C8A C10A 122.8(3)
C7A C8A C10A 118.1(3)
C8A C9A O3A 122.6(3)
C8A C9A C6A 123.2(3)
O3A C9A C6A 114.2(3)
C8A C10A C11A 109.1(2)
C8A C10A C13A 109.8(2)
C11A C10A C13A 113.2(2)
C8A C10A H10A 108.2
C11A C10A H10A 108.2
C13A C10A H10A 108.2
C12A C11A C16A 117.8(3)
C12A C11A C10A 121.6(3)
C16A C11A C10A 120.5(3)
N1A C12A C11A 128.5(3)
N1A C12A O3A 109.0(3)
C11A C12A O3A 122.4(2)
C15A C13A C10A 129.3(3)
C15A C13A S1A 110.1(2)
C10A C13A S1A 120.6(2)
N2A C14A S1A 115.3(3)
N2A C14A H14A 122.3
S1A C14A H14A 122.3
C13A C15A N2A 114.7(3)
C13A C15A C19A 127.1(3)
N2A C15A C19A 118.2(3)
O4A C16A O5A 120.5(3)
O4A C16A C11A 126.8(3)
O5A C16A C11A 112.7(3)
O5A C17A C18A 109.2(3)
O5A C17A H17C 109.8
C18A C17A H17C 109.8
O5A C17A H17D 109.8
C18A C17A H17D 109.8
H17C C17A H17D 108.3
C17A C18A H18D 109.5
C17A C18A H18E 109.5
H18D C18A H18E 109.5
C17A C18A H18F 109.5
H18D C18A H18F 109.5
H18E C18A H18F 109.5
C15A C19A H20X 109.5
C15A C19A H19X 109.5
H20X C19A H19X 109.5
C15A C19A H21X 109.5
H20X C19A H21X 109.5
H19X C19A H21X 109.5
C12 N1 H1B 120.0
C12 N1 H1C 120.0
H1B N1 H1C 120.0
C15 N2 C14 110.4(3)
C12A N1A H1A1 120.0
C12A N1A H1A2 120.0
H1A1 N1A H1A2 120.0
C14A N2A C15A 110.4(3)
C5 O1 C7 121.6(2)
C9 O3 C12 117.7(2)
C16 O5 C17 115.7(3)
C5A O1A C7A 122.1(2)
C9A O3A C12A 118.4(2)
C16A O5A C17A 116.2(3)
C13 S1 C15 89.65(17)
C14A S1A C13A 89.39(16)

loop_
_geom_bond_atom_site_label_1
_geom_bond_atom_site_label_2
_geom_bond_distance
C1 C2 1.365(4)
C1 C6 1.392(4)
C1 H1 0.9300
C2 C3 1.387(4)
C2 H2 0.9300
C3 C4 1.372(4)
C3 H3 0.9300
C4 C5 1.375(4)
C4 H4 0.9300
C5 O1 1.382(3)
C5 C6 1.384(4)
C6 C9 1.433(4)
C7 O2 1.209(3)
C7 O1 1.383(3)
C7 C8 1.439(4)
C8 C9 1.336(4)
C8 C10 1.507(4)
C9 O3 1.372(3)
C10 C11 1.516(4)
C10 C13 1.521(4)
C10 H10 0.9800
C11 C12 1.355(4)
C11 C16 1.442(4)
C12 N1 1.326(3)
C12 O3 1.385(3)
C13 C14 1.364(4)
C13 S1 1.713(3)
C14 N2 1.387(4)
C14 C19 1.494(5)
C15 N2 1.294(4)
C15 S1 1.715(3)
C15 H15 0.9300
C16 O4 1.209(3)
C16 O5 1.344(4)
C17 C18 1.406(5)
C17 O5 1.463(4)
C17 H17A 0.9700
C17 H17B 0.9700
C18 H18A 0.9600
C18 H18B 0.9600
C18 H18C 0.9600
C19 H19A 0.9600
C19 H19B 0.9600
C19 H19C 0.9600
C1A C2A 1.371(4)
C1A C6A 1.401(4)
C1A H1A 0.9300
C2A C3A 1.380(4)
C2A H2A 0.9300
C3A C4A 1.370(5)
C3A H3A 0.9300
C4A C5A 1.380(4)
C4A H4A 0.9300
C5A O1A 1.380(4)
C5A C6A 1.385(4)
C6A C9A 1.433(4)
C7A O2A 1.205(4)
C7A O1A 1.381(4)
C7A C8A 1.455(4)
C8A C9A 1.335(4)
C8A C10A 1.516(4)
C9A O3A 1.375(3)
C10A C11A 1.518(4)
C10A C13A 1.521(4)
C10A H10A 0.9800
C11A C12A 1.363(4)
C11A C16A 1.434(4)
C12A N1A 1.323(3)
C12A O3A 1.376(3)
C13A C15A 1.352(4)
C13A S1A 1.718(3)
C14A N2A 1.305(4)
C14A S1A 1.699(3)
C14A H14A 0.9300
C15A N2A 1.382(4)
C15A C19A 1.492(4)
C16A O4A 1.225(3)
C16A O5A 1.349(4)
C17A O5A 1.446(4)
C17A C18A 1.461(5)
C17A H17C 0.9700
C17A H17D 0.9700
C18A H18D 0.9600
C18A H18E 0.9600
C18A H18F 0.9600
C19A H20X 0.9600
C19A H19X 0.9600
C19A H21X 0.9600
N1 H1B 0.8600
N1 H1C 0.8600
N1A H1A1 0.8600
N1A H1A2 0.8600

loop_
_geom_hbond_atom_site_label_D
_geom_hbond_atom_site_label_H
_geom_hbond_atom_site_label_A
_geom_hbond_site_symmetry_A
_geom_hbond_distance_DH
_geom_hbond_distance_HA
_geom_hbond_distance_DA
_geom_hbond_angle_DHA
N1 H1B O4 . 0.86 2.11 2.698(3) 125.3
N1 H1B N2A 1_556 0.86 2.49 3.152(3) 135.0
N1 H1C N2 2_556 0.86 2.27 3.116(4) 167.1
N1A H1A2 N2A 2 0.86 2.13 2.988(4) 173.5
N1A H1A1 O4A . 0.86 2.09 2.690(3) 126.4
N1A H1A1 O4 2_556 0.86 2.52 2.936(3) 110.6

loop_
_geom_torsion_atom_site_label_1
_geom_torsion_atom_site_label_2
_geom_torsion_atom_site_label_3
_geom_torsion_atom_site_label_4
_geom_torsion
C6 C1 C2 C3 -1.0(5)
C1 C2 C3 C4 0.8(5)
C2 C3 C4 C5 0.0(5)
C3 C4 C5 O1 -179.5(3)
C3 C4 C5 C6 -0.7(5)
C4 C5 C6 C1 0.5(4)
O1 C5 C6 C1 179.3(2)
C4 C5 C6 C9 -178.0(3)
O1 C5 C6 C9 0.8(4)
C2 C1 C6 C5 0.3(5)
C2 C1 C6 C9 178.7(3)
O2 C7 C8 C9 178.7(3)
O1 C7 C8 C9 -2.0(4)
O2 C7 C8 C10 0.9(5)
O1 C7 C8 C10 -179.8(2)
C7 C8 C9 O3 -176.8(2)
C10 C8 C9 O3 0.9(4)
C7 C8 C9 C6 2.9(4)
C10 C8 C9 C6 -179.4(3)
C5 C6 C9 C8 -2.3(4)
C1 C6 C9 C8 179.4(3)
C5 C6 C9 O3 177.5(2)
C1 C6 C9 O3 -0.9(4)
C9 C8 C10 C11 -17.5(4)
C7 C8 C10 C11 160.3(3)
C9 C8 C10 C13 108.7(3)
C7 C8 C10 C13 -73.5(3)
C8 C10 C11 C12 18.3(4)
C13 C10 C11 C12 -106.3(3)
C8 C10 C11 C16 -158.2(3)
C13 C10 C11 C16 77.2(3)
C16 C11 C12 N1 -5.1(5)
C10 C11 C12 N1 178.3(3)
C16 C11 C12 O3 173.7(3)
C10 C11 C12 O3 -2.9(4)
C8 C10 C13 C14 116.2(3)
C11 C10 C13 C14 -120.3(3)
C8 C10 C13 S1 -65.5(3)
C11 C10 C13 S1 58.1(3)
C10 C13 C14 N2 176.9(3)
S1 C13 C14 N2 -1.6(3)
C10 C13 C14 C19 -4.1(5)
S1 C13 C14 C19 177.4(3)
C12 C11 C16 O4 2.6(5)
C10 C11 C16 O4 179.2(3)
C12 C11 C16 O5 -178.1(3)
C10 C11 C16 O5 -1.5(4)
C6A C1A C2A C3A 0.0(5)
C1A C2A C3A C4A 0.2(5)
C2A C3A C4A C5A -0.5(5)
C3A C4A C5A O1A -179.5(3)
C3A C4A C5A C6A 0.5(5)
O1A C5A C6A C1A 179.7(3)
C4A C5A C6A C1A -0.2(5)
O1A C5A C6A C9A -0.5(4)
C4A C5A C6A C9A 179.6(3)
C2A C1A C6A C5A -0.1(5)
C2A C1A C6A C9A -179.8(3)
O2A C7A C8A C9A 176.8(3)
O1A C7A C8A C9A -3.7(4)
O2A C7A C8A C10A -3.5(5)
O1A C7A C8A C10A 176.0(2)
C7A C8A C9A O3A -177.4(3)
C10A C8A C9A O3A 2.9(5)
C7A C8A C9A C6A 3.1(5)
C10A C8A C9A C6A -176.5(3)
C5A C6A C9A C8A -1.0(5)
C1A C6A C9A C8A 178.7(3)
C5A C6A C9A O3A 179.5(3)
C1A C6A C9A O3A -0.8(4)
C9A C8A C10A C11A -15.1(4)
C7A C8A C10A C11A 165.2(3)
C9A C8A C10A C13A 109.5(3)
C7A C8A C10A C13A -70.2(3)
C8A C10A C11A C12A 14.3(4)
C13A C10A C11A C12A -108.3(3)
C8A C10A C11A C16A -165.9(3)
C13A C10A C11A C16A 71.4(4)
C16A C11A C12A N1A -1.9(5)
C10A C11A C12A N1A 177.8(3)
C16A C11A C12A O3A 178.7(3)
C10A C11A C12A O3A -1.6(5)
C8A C10A C13A C15A 109.8(3)
C11A C10A C13A C15A -128.0(3)
C8A C10A C13A S1A -69.4(3)
C11A C10A C13A S1A 52.8(3)
C10A C13A C15A N2A -179.1(3)
S1A C13A C15A N2A 0.2(3)
C10A C13A C15A C19A 0.6(5)
S1A C13A C15A C19A 179.9(3)
C12A C11A C16A O4A 2.4(5)
C10A C11A C16A O4A -177.4(3)
C12A C11A C16A O5A -177.0(3)
C10A C11A C16A O5A 3.3(4)
S1 C15 N2 C14 -1.1(3)
C13 C14 N2 C15 1.7(4)
C19 C14 N2 C15 -177.3(3)
S1A C14A N2A C15A -0.9(3)
C13A C15A N2A C14A 0.4(4)
C19A C15A N2A C14A -179.2(3)
C4 C5 O1 C7 178.8(3)
C6 C5 O1 C7 -0.1(4)
O2 C7 O1 C5 180.0(3)
C8 C7 O1 C5 0.6(4)
C8 C9 O3 C12 16.9(4)
C6 C9 O3 C12 -162.8(2)
N1 C12 O3 C9 163.3(2)
C11 C12 O3 C9 -15.8(4)
O4 C16 O5 C17 1.7(5)
C11 C16 O5 C17 -177.7(3)
C18 C17 O5 C16 163.9(4)
C4A C5A O1A C7A 179.7(3)
C6A C5A O1A C7A -0.2(4)
O2A C7A O1A C5A -178.2(3)
C8A C7A O1A C5A 2.3(4)
C8A C9A O3A C12A 12.0(4)
C6A C9A O3A C12A -168.6(2)
N1A C12A O3A C9A 167.9(3)
C11A C12A O3A C9A -12.6(4)
O4A C16A O5A C17A 1.5(5)
C11A C16A O5A C17A -179.1(3)
C18A C17A O5A C16A -176.8(4)
C14 C13 S1 C15 0.8(2)
C10 C13 S1 C15 -177.8(2)
N2 C15 S1 C13 0.2(3)
N2A C14A S1A C13A 0.9(2)
C15A C13A S1A C14A -0.6(2)
C10A C13A S1A C14A 178.8(2)
